data_6000016
loop_
_publ_author_name
'Cerny, R.'
'Bonhomme, F.'
'Yvon, K.'
'Fischer, P.'
'Zolliker, P.'
'Cox, D. E.'
'Hewat, A.'

_publ_section_title
;
 Hexamagnesium dicobalt undecadeuteride Mg~6~Co~2~D~11~: containing
 [CoD~4~]^5-^ and [CoD~5~]^4-^ complex anions conforming to the
 18-electron rule
;
_journal_issue 1
_journal_name_full 'Journal of Alloys and Compounds'
_journal_page_first 233
_journal_page_last 241
_journal_paper_doi 10.1016/0925-8388(92)90537-J
_journal_volume 187
_journal_year 1992
_chemical_formula_sum 'Co2 D11 Mg6'
_space_group_name_H-M_alt 'P n m a'
_cell_angle_alpha 90.000
_cell_angle_beta 90.000
_cell_angle_gamma 90.000
_cell_length_a 8.1000
_cell_length_b 10.0643
_cell_length_c 18.5664
_cell_volume 1513.55
_cod_database_code 6000016

loop_
_atom_site_label
_atom_site_fract_x
_atom_site_fract_y
_atom_site_fract_z
? ? ? ?
